data_1572974
loop_
_publ_author_name
'Fu, Shijie'
'Jia, Hao'
'Meng, Xinmiao'
'Wang, Chengyuan'
'Li, Qian'
'Li, Lei'
'Yang, Jiaxiang'
'Niu, Helin'

_publ_section_title
;
 Fine-tuning the molecular conformation and packing structures of
 coumarin-based luminogens to achieve distinct piezochromic properties
 upon mechanical grinding and under hydrostatic pressures.
;
_journal_name_full 'Materials horizons'
_journal_paper_doi 10.1039/d4mh01343c
_journal_year 2024
_chemical_formula_moiety 'C20 H18 N2 O2'
_chemical_formula_sum 'C20 H18 N2 O2'
_chemical_formula_weight 318.36
_space_group_crystal_system triclinic
_space_group_IT_number 2
_space_group_name_Hall '-P 1'
_space_group_name_H-M_alt 'P -1'
_atom_sites_solution_hydrogens geom
_audit_creation_date 2024-10-13
_audit_creation_method
;
Olex2 1.5
(compiled 2022.04.07 svn.rca3783a0 for OlexSys, GUI svn.r6498)
;
_audit_update_record
;
2024-10-22 deposited with the CCDC.	2024-10-22 downloaded from the CCDC.
;
_cell_angle_alpha 79.488(7)
_cell_angle_beta 81.308(7)
_cell_angle_gamma 64.528(7)
_cell_formula_units_Z 2
_cell_length_a 6.6330(6)
_cell_length_b 7.5002(7)
_cell_length_c 17.4918(16)
_cell_measurement_reflns_used 5269
_cell_measurement_temperature 120.00
_cell_measurement_theta_max 68.36
_cell_measurement_theta_min 5.16
_cell_volume 769.83(13)
_computing_cell_refinement 'X-Area Recipe 1.37.0.0 (STOE, 2021)'
_computing_data_collection 'X-Area Pilatus3_SV 1.31.175.0 (STOE, 2021)'
_computing_data_reduction
;
X-Area Integrate 2.5.1.0 (STOE, 2021)
X-Area LANA 2.6.2.0 (STOE, 2021)
;
_computing_molecular_graphics 'Olex2 1.5 (Dolomanov et al., 2009)'
_computing_publication_material 'Olex2 1.5 (Dolomanov et al., 2009)'
_computing_structure_refinement 'SHELXL 2018/3 (Sheldrick, 2015)'
_computing_structure_solution 'olex2.solve 1.5 (Bourhis et al., 2015)'
_diffrn_ambient_temperature 120.00
_diffrn_detector_area_resol_mean 5.81
_diffrn_measured_fraction_theta_full 0.976
_diffrn_measured_fraction_theta_max 0.976
_diffrn_measurement_device_type 'STOE STADIVARI'
_diffrn_measurement_method 'rotation method, \w scans'
_diffrn_radiation_type CuK\a
_diffrn_radiation_wavelength 1.54186
_diffrn_reflns_av_R_equivalents 0.0317
_diffrn_reflns_av_unetI/netI 0.0327
_diffrn_reflns_Laue_measured_fraction_full 0.976
_diffrn_reflns_Laue_measured_fraction_max 0.976
_diffrn_reflns_limit_h_max 7
_diffrn_reflns_limit_h_min -7
_diffrn_reflns_limit_k_max 8
_diffrn_reflns_limit_k_min -8
_diffrn_reflns_limit_l_max 20
_diffrn_reflns_limit_l_min -7
_diffrn_reflns_number 2488
_diffrn_reflns_point_group_measured_fraction_full 0.976
_diffrn_reflns_point_group_measured_fraction_max 0.976
_diffrn_reflns_theta_full 63.996
_diffrn_reflns_theta_max 63.996
_diffrn_reflns_theta_min 5.161
_exptl_absorpt_coefficient_mu 0.718
_exptl_absorpt_correction_T_max 1.0000
_exptl_absorpt_correction_T_min 1.0000
_exptl_absorpt_correction_type multi-scan
_exptl_crystal_colour yellow
_exptl_crystal_density_diffrn 1.373
_exptl_crystal_description block
_exptl_crystal_F_000 336
_exptl_crystal_size_max 0.5
_exptl_crystal_size_mid 0.3
_exptl_crystal_size_min 0.3
_refine_diff_density_max 0.423
_refine_diff_density_min -0.370
_refine_diff_density_rms 0.095
_refine_ls_extinction_method none
_refine_ls_goodness_of_fit_ref 1.202
_refine_ls_hydrogen_treatment constr
_refine_ls_matrix_type full
_refine_ls_number_parameters 220
_refine_ls_number_reflns 2488
_refine_ls_number_restraints 0
_refine_ls_restrained_S_all 1.202
_refine_ls_R_factor_all 0.0993
_refine_ls_R_factor_gt 0.0894
_refine_ls_shift/su_max 0.000
_refine_ls_shift/su_mean 0.000
_refine_ls_structure_factor_coef Fsqd
_refine_ls_weighting_details 'w=1/[\s^2^(Fo^2^)+(0.0998P)^2^+2.7580P] where P=(Fo^2^+2Fc^2^)/3'
_refine_ls_weighting_scheme calc
_refine_ls_wR_factor_gt 0.2840
_refine_ls_wR_factor_ref 0.2880
_reflns_Friedel_coverage 0.000
_reflns_number_gt 2056
_reflns_number_total 2488
_reflns_threshold_expression 'I > 2\s(I)'
_cod_data_source_file d4mh01343c2.cif
_cod_data_source_block 7_tw
_cod_database_code 1572974
_shelx_shelxl_version_number 2018/3
_shelx_space_group_comment
;
The symmetry employed for this shelxl refinement is uniquely defined
by the following loop, which should always be used as a source of
symmetry information in preference to the above space-group names.
They are only intended as comments.
;
_olex2_refinement_description
;
1. Twinned data refinement
 Scales: 0.851(7)
 0.149(7)
2. Fixed Uiso
 At 1.2 times of:
  All C(H) groups, All C(H,H) groups
 At 1.5 times of:
  All C(H,H,H) groups
3.a Secondary CH2 refined with riding coordinates:
 C00F(H00D,H00E), C00M(H00F,H00M)
3.b Aromatic/amide H refined with riding coordinates:
 C009(H009), C00G(H00G), C00H(H00H), C00I(H00I), C00J(H00J), C00K(H00K),
 C00L(H00L), C00N(H00N)
3.c Idealised Me refined as rotating group:
 C006(H00A,H00B,H00C), C00O(H00O,H00P,H00Q)
;
_olex2_submission_special_instructions 'No special instructions were received'

loop_
_space_group_symop_operation_xyz
'x, y, z'
'-x, -y, -z'

loop_
_atom_site_label
_atom_site_type_symbol
_atom_site_fract_x
_atom_site_fract_y
_atom_site_fract_z
_atom_site_U_iso_or_equiv
_atom_site_adp_type
_atom_site_occupancy
_atom_site_site_symmetry_order
_atom_site_calc_flag
_atom_site_refinement_flags_posn
_atom_site_refinement_flags_adp
_atom_site_refinement_flags_occupancy
_atom_site_disorder_assembly
_atom_site_disorder_group
O001 O 0.7980(5) 0.3288(5) 0.40067(18) 0.0232(8) Uani 1 1 d . . . . .
O002 O 0.9395(6) 0.2267(5) 0.51367(19) 0.0281(9) Uani 1 1 d . . . . .
N003 N 0.5326(6) 0.6034(6) 0.1486(2) 0.0228(9) Uani 1 1 d . . . . .
N004 N 0.4397(8) -0.1451(7) 0.8952(3) 0.0323(11) Uani 1 1 d . . . . .
C005 C 0.4865(8) -0.0031(7) 0.7507(3) 0.0228(11) Uani 1 1 d . . . . .
C006 C 0.9166(8) 0.3985(8) 0.0943(3) 0.0286(12) Uani 1 1 d . . . . .
H00A H 0.854755 0.358347 0.056386 0.043 Uiso 1 1 calc R U . . .
H00B H 0.944634 0.300358 0.141329 0.043 Uiso 1 1 calc R U . . .
H00C H 1.057558 0.405916 0.071481 0.043 Uiso 1 1 calc R U . . .
C007 C 0.4264(8) 0.3784(7) 0.3826(3) 0.0218(10) Uani 1 1 d . . . . .
C008 C 0.6288(8) 0.3902(7) 0.3521(3) 0.0207(10) Uani 1 1 d . . . . .
C009 C 0.2582(8) 0.4485(7) 0.3305(3) 0.0232(11) Uani 1 1 d . . . . .
H009 H 0.117737 0.444019 0.348489 0.028 Uiso 1 1 calc R U . . .
C00A C 0.5729(8) 0.2359(7) 0.5107(3) 0.0219(11) Uani 1 1 d . . . . .
C00B C 0.7806(8) 0.2598(7) 0.4786(3) 0.0211(10) Uani 1 1 d . . . . .
C00C C 0.5467(8) 0.1530(7) 0.5934(3) 0.0205(10) Uani 1 1 d . . . . .
C00D C 0.5002(8) 0.5310(7) 0.2238(3) 0.0221(11) Uani 1 1 d . . . . .
C00E C 0.4598(8) -0.0837(7) 0.8308(3) 0.0246(11) Uani 1 1 d . . . . .
C00F C 0.7501(8) 0.6019(7) 0.1156(3) 0.0243(11) Uani 1 1 d . . . . .
H00D H 0.813426 0.641495 0.154016 0.029 Uiso 1 1 calc R U . . .
H00E H 0.727784 0.701499 0.068378 0.029 Uiso 1 1 calc R U . . .
C00G C 0.2912(8) 0.5225(7) 0.2550(3) 0.0238(11) Uani 1 1 d . . . . .
H00G H 0.172511 0.569981 0.221935 0.029 Uiso 1 1 calc R U . . .
C00H C 0.6699(8) 0.4599(7) 0.2763(3) 0.0223(11) Uani 1 1 d . . . . .
H00H H 0.812210 0.460745 0.258681 0.027 Uiso 1 1 calc R U . . .
C00I C 0.7242(8) 0.0675(7) 0.6419(3) 0.0249(11) Uani 1 1 d . . . . .
H00I H 0.867768 0.061758 0.621569 0.030 Uiso 1 1 calc R U . . .
C00J C 0.3399(8) 0.1554(7) 0.6266(3) 0.0251(11) Uani 1 1 d . . . . .
H00J H 0.216844 0.211578 0.595095 0.030 Uiso 1 1 calc R U . . .
C00K C 0.3077(8) 0.0796(7) 0.7032(3) 0.0245(11) Uani 1 1 d . . . . .
H00K H 0.164925 0.083481 0.723610 0.029 Uiso 1 1 calc R U . . .
C00L C 0.6936(8) -0.0079(7) 0.7184(3) 0.0251(11) Uani 1 1 d . . . . .
H00L H 0.816604 -0.064581 0.749864 0.030 Uiso 1 1 calc R U . . .
C00M C 0.3658(8) 0.6561(7) 0.0926(3) 0.0245(11) Uani 1 1 d . . . . .
H00F H 0.294084 0.561451 0.104809 0.029 Uiso 1 1 calc R U . . .
H00M H 0.443112 0.641301 0.039557 0.029 Uiso 1 1 calc R U . . .
C00N C 0.4069(8) 0.2965(7) 0.4616(3) 0.0220(11) Uani 1 1 d . . . . .
H00N H 0.271943 0.283023 0.481325 0.026 Uiso 1 1 calc R U . . .
C00O C 0.1864(9) 0.8656(8) 0.0929(3) 0.0314(12) Uani 1 1 d . . . . .
H00O H 0.077453 0.890124 0.055797 0.047 Uiso 1 1 calc R U . . .
H00P H 0.255032 0.960752 0.077663 0.047 Uiso 1 1 calc R U . . .
H00Q H 0.110200 0.882103 0.145338 0.047 Uiso 1 1 calc R U . . .

loop_
_atom_site_aniso_label
_atom_site_aniso_U_11
_atom_site_aniso_U_22
_atom_site_aniso_U_33
_atom_site_aniso_U_23
_atom_site_aniso_U_13
_atom_site_aniso_U_12
O001 0.0170(17) 0.0303(19) 0.0238(18) 0.0003(14) -0.0056(13) -0.0113(14)
O002 0.0214(18) 0.042(2) 0.0245(18) 0.0031(15) -0.0088(14) -0.0174(16)
N003 0.020(2) 0.024(2) 0.023(2) -0.0007(16) -0.0022(16) -0.0078(17)
N004 0.034(3) 0.034(3) 0.027(3) 0.0028(19) -0.0057(19) -0.014(2)
C005 0.028(3) 0.020(2) 0.021(2) -0.0029(19) -0.0038(19) -0.010(2)
C006 0.025(3) 0.031(3) 0.028(3) -0.003(2) -0.001(2) -0.011(2)
C007 0.023(2) 0.020(2) 0.026(3) -0.0029(19) -0.0051(19) -0.012(2)
C008 0.018(2) 0.017(2) 0.027(3) -0.0026(19) -0.0066(19) -0.0063(19)
C009 0.018(2) 0.025(3) 0.029(3) -0.007(2) -0.0019(19) -0.010(2)
C00A 0.022(3) 0.020(2) 0.025(3) -0.0024(19) -0.0052(19) -0.009(2)
C00B 0.020(2) 0.021(2) 0.021(2) -0.0005(18) -0.0041(19) -0.008(2)
C00C 0.022(2) 0.019(2) 0.024(2) -0.0060(19) -0.0034(19) -0.010(2)
C00D 0.025(3) 0.017(2) 0.025(3) -0.0031(19) -0.0034(19) -0.009(2)
C00E 0.021(3) 0.025(3) 0.028(3) 0.000(2) -0.0062(19) -0.010(2)
C00F 0.025(3) 0.029(3) 0.022(2) 0.0017(19) -0.0024(19) -0.016(2)
C00G 0.022(2) 0.024(3) 0.025(3) 0.001(2) -0.009(2) -0.008(2)
C00H 0.021(2) 0.021(2) 0.026(3) -0.0019(19) -0.0042(19) -0.009(2)
C00I 0.021(3) 0.027(3) 0.028(3) -0.002(2) -0.005(2) -0.011(2)
C00J 0.025(3) 0.028(3) 0.024(3) 0.000(2) -0.009(2) -0.011(2)
C00K 0.020(2) 0.032(3) 0.025(3) -0.004(2) -0.0024(19) -0.014(2)
C00L 0.022(3) 0.026(3) 0.026(3) 0.001(2) -0.007(2) -0.008(2)
C00M 0.026(3) 0.027(3) 0.021(2) -0.0020(19) -0.0067(19) -0.010(2)
C00N 0.019(2) 0.022(2) 0.028(3) -0.004(2) -0.0014(19) -0.011(2)
C00O 0.029(3) 0.031(3) 0.030(3) 0.000(2) -0.008(2) -0.008(2)

loop_
_atom_type_symbol
_atom_type_description
_atom_type_scat_dispersion_real
_atom_type_scat_dispersion_imag
_atom_type_scat_source
C C 0.0181 0.0091 'International Tables Vol C Tables 4.2.6.8 and 6.1.1.4'
H H 0.0000 0.0000 'International Tables Vol C Tables 4.2.6.8 and 6.1.1.4'
N N 0.0311 0.0180 'International Tables Vol C Tables 4.2.6.8 and 6.1.1.4'
O O 0.0492 0.0322 'International Tables Vol C Tables 4.2.6.8 and 6.1.1.4'

loop_
_geom_angle_atom_site_label_1
_geom_angle_atom_site_label_2
_geom_angle_atom_site_label_3
_geom_angle
_geom_angle_site_symmetry_1
_geom_angle_site_symmetry_3
_geom_angle_publ_flag
C00B O001 C008 124.2(4) . . ?
C00D N003 C00F 121.6(4) . . ?
C00D N003 C00M 121.7(4) . . ?
C00M N003 C00F 115.9(4) . . ?
C00K C005 C00E 121.3(4) . . ?
C00L C005 C00E 120.3(4) . . ?
C00L C005 C00K 118.4(4) . . ?
H00A C006 H00B 109.5 . . ?
H00A C006 H00C 109.5 . . ?
H00B C006 H00C 109.5 . . ?
C00F C006 H00A 109.5 . . ?
C00F C006 H00B 109.5 . . ?
C00F C006 H00C 109.5 . . ?
C008 C007 C009 116.0(4) . . ?
C008 C007 C00N 118.6(4) . . ?
C009 C007 C00N 125.3(4) . . ?
O001 C008 C007 118.8(4) . . ?
C00H C008 O001 117.3(4) . . ?
C00H C008 C007 123.9(4) . . ?
C007 C009 H009 119.1 . . ?
C00G C009 C007 121.8(4) . . ?
C00G C009 H009 119.1 . . ?
C00B C00A C00C 120.7(4) . . ?
C00N C00A C00B 117.3(4) . . ?
C00N C00A C00C 122.0(4) . . ?
O001 C00B C00A 117.6(4) . . ?
O002 C00B O001 115.2(4) . . ?
O002 C00B C00A 127.2(4) . . ?
C00I C00C C00A 122.7(4) . . ?
C00J C00C C00A 120.6(4) . . ?
C00J C00C C00I 116.8(4) . . ?
N003 C00D C00G 121.6(4) . . ?
N003 C00D C00H 122.0(4) . . ?
C00H C00D C00G 116.4(4) . . ?
N004 C00E C005 178.6(5) . . ?
N003 C00F C006 112.6(4) . . ?
N003 C00F H00D 109.1 . . ?
N003 C00F H00E 109.1 . . ?
C006 C00F H00D 109.1 . . ?
C006 C00F H00E 109.1 . . ?
H00D C00F H00E 107.8 . . ?
C009 C00G C00D 121.9(4) . . ?
C009 C00G H00G 119.0 . . ?
C00D C00G H00G 119.0 . . ?
C008 C00H C00D 120.0(4) . . ?
C008 C00H H00H 120.0 . . ?
C00D C00H H00H 120.0 . . ?
C00C C00I H00I 119.5 . . ?
C00L C00I C00C 121.0(5) . . ?
C00L C00I H00I 119.5 . . ?
C00C C00J H00J 118.7 . . ?
C00K C00J C00C 122.6(4) . . ?
C00K C00J H00J 118.7 . . ?
C005 C00K H00K 120.2 . . ?
C00J C00K C005 119.6(5) . . ?
C00J C00K H00K 120.2 . . ?
C005 C00L H00L 119.2 . . ?
C00I C00L C005 121.6(4) . . ?
C00I C00L H00L 119.2 . . ?
N003 C00M H00F 108.9 . . ?
N003 C00M H00M 108.9 . . ?
N003 C00M C00O 113.3(4) . . ?
H00F C00M H00M 107.7 . . ?
C00O C00M H00F 108.9 . . ?
C00O C00M H00M 108.9 . . ?
C007 C00N H00N 118.4 . . ?
C00A C00N C007 123.2(4) . . ?
C00A C00N H00N 118.4 . . ?
C00M C00O H00O 109.5 . . ?
C00M C00O H00P 109.5 . . ?
C00M C00O H00Q 109.5 . . ?
H00O C00O H00P 109.5 . . ?
H00O C00O H00Q 109.5 . . ?
H00P C00O H00Q 109.5 . . ?

loop_
_geom_bond_atom_site_label_1
_geom_bond_atom_site_label_2
_geom_bond_distance
_geom_bond_site_symmetry_2
_geom_bond_publ_flag
O001 C008 1.376(5) . ?
O001 C00B 1.374(6) . ?
O002 C00B 1.209(6) . ?
N003 C00D 1.351(6) . ?
N003 C00F 1.467(6) . ?
N003 C00M 1.467(6) . ?
N004 C00E 1.148(6) . ?
C005 C00E 1.438(7) . ?
C005 C00K 1.400(7) . ?
C005 C00L 1.392(7) . ?
C006 H00A 0.9800 . ?
C006 H00B 0.9800 . ?
C006 H00C 0.9800 . ?
C006 C00F 1.523(7) . ?
C007 C008 1.401(7) . ?
C007 C009 1.407(7) . ?
C007 C00N 1.417(7) . ?
C008 C00H 1.366(7) . ?
C009 H009 0.9500 . ?
C009 C00G 1.360(7) . ?
C00A C00B 1.479(7) . ?
C00A C00C 1.482(7) . ?
C00A C00N 1.369(7) . ?
C00C C00I 1.404(7) . ?
C00C C00J 1.400(7) . ?
C00D C00G 1.434(7) . ?
C00D C00H 1.418(7) . ?
C00F H00D 0.9900 . ?
C00F H00E 0.9900 . ?
C00G H00G 0.9500 . ?
C00H H00H 0.9500 . ?
C00I H00I 0.9500 . ?
C00I C00L 1.375(7) . ?
C00J H00J 0.9500 . ?
C00J C00K 1.381(7) . ?
C00K H00K 0.9500 . ?
C00L H00L 0.9500 . ?
C00M H00F 0.9900 . ?
C00M H00M 0.9900 . ?
C00M C00O 1.510(7) . ?
C00N H00N 0.9500 . ?
C00O H00O 0.9800 . ?
C00O H00P 0.9800 . ?
C00O H00Q 0.9800 . ?

loop_
_geom_torsion_atom_site_label_1
_geom_torsion_atom_site_label_2
_geom_torsion_atom_site_label_3
_geom_torsion_atom_site_label_4
_geom_torsion
_geom_torsion_site_symmetry_1
_geom_torsion_site_symmetry_2
_geom_torsion_site_symmetry_3
_geom_torsion_site_symmetry_4
_geom_torsion_publ_flag
O001 C008 C00H C00D -178.1(4) . . . . ?
N003 C00D C00G C009 179.6(4) . . . . ?
N003 C00D C00H C008 179.2(4) . . . . ?
C007 C008 C00H C00D 1.8(7) . . . . ?
C007 C009 C00G C00D 0.9(7) . . . . ?
C008 O001 C00B O002 -174.6(4) . . . . ?
C008 O001 C00B C00A 4.8(6) . . . . ?
C008 C007 C009 C00G 0.2(7) . . . . ?
C008 C007 C00N C00A 2.9(7) . . . . ?
C009 C007 C008 O001 178.4(4) . . . . ?
C009 C007 C008 C00H -1.5(7) . . . . ?
C009 C007 C00N C00A -177.9(5) . . . . ?
C00A C00C C00I C00L 180.0(4) . . . . ?
C00A C00C C00J C00K 179.9(4) . . . . ?
C00B O001 C008 C007 -1.6(7) . . . . ?
C00B O001 C008 C00H 178.3(4) . . . . ?
C00B C00A C00C C00I -9.3(7) . . . . ?
C00B C00A C00C C00J 171.3(4) . . . . ?
C00B C00A C00N C007 0.4(7) . . . . ?
C00C C00A C00B O001 177.0(4) . . . . ?
C00C C00A C00B O002 -3.7(8) . . . . ?
C00C C00A C00N C007 179.3(4) . . . . ?
C00C C00I C00L C005 0.1(8) . . . . ?
C00C C00J C00K C005 0.2(8) . . . . ?
C00D N003 C00F C006 79.3(6) . . . . ?
C00D N003 C00M C00O 86.2(6) . . . . ?
C00E C005 C00K C00J 180.0(5) . . . . ?
C00E C005 C00L C00I 179.8(5) . . . . ?
C00F N003 C00D C00G -176.6(4) . . . . ?
C00F N003 C00D C00H 3.7(7) . . . . ?
C00F N003 C00M C00O -103.7(5) . . . . ?
C00G C00D C00H C008 -0.6(7) . . . . ?
C00H C00D C00G C009 -0.7(7) . . . . ?
C00I C00C C00J C00K 0.4(7) . . . . ?
C00J C00C C00I C00L -0.5(7) . . . . ?
C00K C005 C00L C00I 0.5(7) . . . . ?
C00L C005 C00K C00J -0.7(7) . . . . ?
C00M N003 C00D C00G -7.1(7) . . . . ?
C00M N003 C00D C00H 173.1(4) . . . . ?
C00M N003 C00F C006 -90.7(5) . . . . ?
C00N C007 C008 O001 -2.4(7) . . . . ?
C00N C007 C008 C00H 177.7(4) . . . . ?
C00N C007 C009 C00G -179.0(5) . . . . ?
C00N C00A C00B O001 -4.1(6) . . . . ?
C00N C00A C00B O002 175.2(5) . . . . ?
C00N C00A C00C C00I 171.9(5) . . . . ?
C00N C00A C00C C00J -7.6(7) . . . . ?

loop_
_twin_individual_id
_twin_individual_mass_fraction_refined
1 0.851(7)
2 0.149(7)
